data_7230602
loop_
_publ_author_name
'de Medeiros, Wendy M. T. Q.'
'de Medeiros, Mayara J. C.'
'Carvalho, Edinilton M.'
'de Lima, Jailma A.'
'da S. Oliveira, Ver\^onica'
'de B. Pontes, Ana C. F.'
'da Silva, Francisco O. N.'
'Ellena, Javier A.'
'de O. Rocha, Hugo A.'
'de Sousa, Eduardo H. S.'
'de L. Pontes, Daniel'

_publ_section_title
;
 A vanillin-based copper(ii) metal complex with a DNA-mediated apoptotic
 activity
;
_journal_issue 30
_journal_name_full 'RSC Advances'
_journal_page_first 16873
_journal_paper_doi 10.1039/C8RA03626H
_journal_volume 8
_journal_year 2018
_chemical_formula_sum 'C28 H28 Cu N2 O9'
_chemical_formula_weight 600.06
_space_group_crystal_system triclinic
_space_group_IT_number 2
_space_group_name_Hall '-P 1'
_space_group_name_H-M_alt 'P -1'
_symmetry_space_group_name_Hall '-P 1'
_symmetry_space_group_name_H-M 'P -1'
_atom_sites_solution_hydrogens mixed
_audit_creation_method SHELXL-2014/6
_audit_update_record
;
2016-06-17 deposited with the CCDC.
2018-04-30 downloaded from the CCDC.
;
_cell_angle_alpha 104.639(6)
_cell_angle_beta 92.409(6)
_cell_angle_gamma 103.251(6)
_cell_formula_units_Z 4
_cell_length_a 12.8200(16)
_cell_length_b 14.9120(16)
_cell_length_c 15.1150(12)
_cell_measurement_reflns_used 15337
_cell_measurement_temperature 293(2)
_cell_measurement_theta_max 27.53
_cell_measurement_theta_min 1.40
_cell_volume 2706.0(5)
_computing_cell_refinement 'HKL Scalepack (Otwinowski & Minor 1997)'
_computing_data_collection 'Collect (Nonius BV, 1997-2000)'
_computing_data_reduction 'HKL Denzo and Scalepack (Otwinowski & Minor 1997)'
_computing_molecular_graphics 'Ortep-3 for Windows (Farrugia, 1997)'
_computing_publication_material 'WinGX publication routines (Farrugia, 1999)'
_computing_structure_refinement 'SHELXL-2014/6 (Sheldrick, 2014)'
_computing_structure_solution 'SHELXL-2014/6 (Sheldrick, 2014)'
_diffrn_ambient_temperature 293(2)
_diffrn_detector_area_resol_mean 9
_diffrn_measured_fraction_theta_full 0.998
_diffrn_measured_fraction_theta_max 0.961
_diffrn_measurement_device '95mm CCD camera on \k-goniostat'
_diffrn_measurement_device_type KappaCCD
_diffrn_measurement_method '\f scans and \w scans winth \k offsets'
_diffrn_radiation_monochromator 'horizonally mounted graphite crystal'
_diffrn_radiation_probe x-ray
_diffrn_radiation_source 'fine-focus sealed tube'
_diffrn_radiation_type MoK\a
_diffrn_radiation_wavelength 0.71070
_diffrn_reflns_av_R_equivalents 0.1223
_diffrn_reflns_av_unetI/netI 0.2005
_diffrn_reflns_Laue_measured_fraction_full 0.998
_diffrn_reflns_Laue_measured_fraction_max 0.961
_diffrn_reflns_limit_h_max 16
_diffrn_reflns_limit_h_min -16
_diffrn_reflns_limit_k_max 19
_diffrn_reflns_limit_k_min -18
_diffrn_reflns_limit_l_max 19
_diffrn_reflns_limit_l_min -19
_diffrn_reflns_number 20967
_diffrn_reflns_point_group_measured_fraction_full 0.998
_diffrn_reflns_point_group_measured_fraction_max 0.961
_diffrn_reflns_theta_full 25.242
_diffrn_reflns_theta_max 27.532
_diffrn_reflns_theta_min 2.787
_diffrn_standards_decay_% 0
_exptl_absorpt_coefficient_mu 0.865
_exptl_absorpt_correction_T_max 0.743
_exptl_absorpt_correction_T_min 0.625
_exptl_absorpt_correction_type multi-scan
_exptl_absorpt_process_details
;
 R.H. Blessing, Acta Cryst. (1995), A51, 33-38
;
_exptl_crystal_colour orange
_exptl_crystal_density_diffrn 1.473
_exptl_crystal_description prism
_exptl_crystal_F_000 1244
_exptl_crystal_size_max 0.4
_exptl_crystal_size_mid 0.2
_exptl_crystal_size_min 0.1
_refine_diff_density_max 0.674
_refine_diff_density_min -0.417
_refine_diff_density_rms 0.070
_refine_ls_extinction_method none
_refine_ls_goodness_of_fit_ref 0.889
_refine_ls_hydrogen_treatment constr
_refine_ls_matrix_type full
_refine_ls_number_parameters 725
_refine_ls_number_reflns 11998
_refine_ls_number_restraints 0
_refine_ls_restrained_S_all 0.889
_refine_ls_R_factor_all 0.1324
_refine_ls_R_factor_gt 0.0566
_refine_ls_shift/su_max 0.001
_refine_ls_shift/su_mean 0.000
_refine_ls_structure_factor_coef Fsqd
_refine_ls_weighting_details 'w=1/[\s^2^(Fo^2^)+(0.0029P)^2^] where P=(Fo^2^+2Fc^2^)/3'
_refine_ls_weighting_scheme calc
_refine_ls_wR_factor_gt 0.1028
_refine_ls_wR_factor_ref 0.1129
_reflns_Friedel_coverage 0.000
_reflns_number_gt 5260
_reflns_number_total 11998
_reflns_threshold_expression 'I > 2\s(I)'
_cod_data_source_file c8ra03626h2.cif
_cod_data_source_block shelx
_cod_original_cell_volume 2705.9(5)
_cod_database_code 7230602
_shelx_space_group_comment
;
The symmetry employed for this shelxl refinement is uniquely defined
by the following loop, which should always be used as a source of
symmetry information in preference to the above space-group names.
They are only intended as comments.
;
_shelxl_version_number 2014/6

loop_
_space_group_symop_operation_xyz
'x, y, z'
'-x, -y, -z'

loop_
_atom_site_label
_atom_site_type_symbol
_atom_site_fract_x
_atom_site_fract_y
_atom_site_fract_z
_atom_site_U_iso_or_equiv
_atom_site_adp_type
_atom_site_occupancy
_atom_site_site_symmetry_order
_atom_site_calc_flag
_atom_site_refinement_flags_posn
_atom_site_refinement_flags_adp
Cu1 Cu 0.29516(4) 0.79485(3) 0.16955(2) 0.05446(15) Uani 1 1 d . .
O11 O 0.2792(2) 0.81615(16) 0.29993(13) 0.0639(7) Uani 1 1 d . .
O12 O 0.2225(2) 0.93111(16) 0.20633(14) 0.0659(7) Uani 1 1 d . .
O13 O 0.0657(3) 1.1653(2) 0.44978(19) 0.1107(12) Uani 1 1 d . .
O14 O 0.1521(2) 0.71214(16) 0.12954(13) 0.0587(6) Uani 1 1 d . .
O15 O 0.3145(2) 0.63622(16) 0.16521(15) 0.0640(7) Uani 1 1 d . .
O16 O -0.0352(3) 0.2840(2) 0.1493(2) 0.1049(11) Uani 1 1 d . .
N11 N 0.4496(2) 0.87272(17) 0.19365(17) 0.0493(7) Uani 1 1 d . .
N12 N 0.3246(3) 0.79590(18) 0.03919(16) 0.0533(8) Uani 1 1 d . .
C101 C 0.5108(4) 0.9123(2) 0.2734(2) 0.0609(10) Uani 1 1 d . .
H101 H 0.4828 0.9021 0.3268 0.073 Uiso 1 1 calc R U
C102 C 0.6151(4) 0.9683(3) 0.2800(3) 0.0696(12) Uani 1 1 d . .
H102 H 0.6552 0.9954 0.3372 0.084 Uiso 1 1 calc R U
C103 C 0.6586(3) 0.9836(2) 0.2029(3) 0.0672(11) Uani 1 1 d . .
H103 H 0.7286 1.0206 0.2069 0.081 Uiso 1 1 calc R U
C104 C 0.5964(3) 0.9426(2) 0.1170(2) 0.0585(10) Uani 1 1 d . .
C105 C 0.6348(4) 0.9527(2) 0.0308(3) 0.0690(11) Uani 1 1 d . .
H105 H 0.7044 0.9881 0.0298 0.083 Uiso 1 1 calc R U
C106 C 0.5701(4) 0.9108(3) -0.0480(2) 0.0676(11) Uani 1 1 d . .
H106 H 0.5960 0.9181 -0.1030 0.081 Uiso 1 1 calc R U
C107 C 0.4637(3) 0.8561(2) -0.0502(2) 0.0558(10) Uani 1 1 d . .
C108 C 0.3898(4) 0.8117(2) -0.1300(2) 0.0654(11) Uani 1 1 d . .
H108 H 0.4107 0.8151 -0.1874 0.078 Uiso 1 1 calc R U
C109 C 0.2890(4) 0.7645(3) -0.1226(2) 0.0687(12) Uani 1 1 d . .
H109 H 0.2404 0.7367 -0.1751 0.082 Uiso 1 1 calc R U
C110 C 0.2561(3) 0.7564(2) -0.0370(2) 0.0618(11) Uani 1 1 d . .
H110 H 0.1861 0.7234 -0.0333 0.074 Uiso 1 1 calc R U
C111 C 0.4246(3) 0.8449(2) 0.0332(2) 0.0512(9) Uani 1 1 d . .
C112 C 0.4938(3) 0.8885(2) 0.1166(2) 0.0509(9) Uani 1 1 d . .
C113 C 0.2390(3) 0.8868(3) 0.3434(2) 0.0567(10) Uani 1 1 d . .
C114 C 0.2056(3) 0.9500(2) 0.2980(2) 0.0573(10) Uani 1 1 d . .
C115 C 0.1626(3) 1.0223(2) 0.3427(2) 0.0638(11) Uani 1 1 d . .
H115 H 0.1414 1.0620 0.3108 0.077 Uiso 1 1 calc R U
C116 C 0.1502(3) 1.0368(3) 0.4366(2) 0.0700(12) Uani 1 1 d . .
C117 C 0.1831(4) 0.9776(3) 0.4823(2) 0.0769(13) Uani 1 1 d . .
H117 H 0.1754 0.9869 0.5446 0.092 Uiso 1 1 calc R U
C118 C 0.2272(3) 0.9046(3) 0.4377(2) 0.0689(12) Uani 1 1 d . .
H118 H 0.2497 0.8664 0.4708 0.083 Uiso 1 1 calc R U
C119 C 0.1837(4) 0.9855(3) 0.1532(2) 0.0783(13) Uani 1 1 d . .
H11A H 0.2237 1.0512 0.1744 0.117 Uiso 1 1 calc R U
H11B H 0.1087 0.9814 0.1598 0.117 Uiso 1 1 calc R U
H11C H 0.1926 0.9607 0.0897 0.117 Uiso 1 1 calc R U
C120 C 0.1063(4) 1.1148(4) 0.4846(3) 0.0971(17) Uani 1 1 d . .
H120 H 0.1095 1.1273 0.5482 0.117 Uiso 1 1 calc R U
C121 C 0.1297(3) 0.6231(3) 0.13527(19) 0.0510(9) Uani 1 1 d . .
C122 C 0.2116(3) 0.5802(3) 0.15505(19) 0.0535(9) Uani 1 1 d . .
C123 C 0.1870(3) 0.4866(3) 0.1622(2) 0.0639(10) Uani 1 1 d . .
H123 H 0.2418 0.4592 0.1757 0.077 Uiso 1 1 calc R U
C124 C 0.0803(4) 0.4343(3) 0.1490(2) 0.0656(11) Uani 1 1 d . .
C125 C -0.0013(4) 0.4756(3) 0.1277(2) 0.0681(11) Uani 1 1 d . .
H125 H -0.0728 0.4405 0.1186 0.082 Uiso 1 1 calc R U
C126 C 0.0233(3) 0.5680(3) 0.1199(2) 0.0608(10) Uani 1 1 d . .
H126 H -0.0318 0.5942 0.1043 0.073 Uiso 1 1 calc R U
C127 C 0.4018(3) 0.6009(3) 0.1922(2) 0.0798(12) Uani 1 1 d . .
H12A H 0.3999 0.5404 0.1499 0.120 Uiso 1 1 calc R U
H12B H 0.3953 0.5931 0.2530 0.120 Uiso 1 1 calc R U
H12C H 0.4687 0.6456 0.1917 0.120 Uiso 1 1 calc R U
C128 C 0.0551(4) 0.3372(3) 0.1583(3) 0.0832(13) Uani 1 1 d . .
H128 H 0.1128 0.3133 0.1723 0.100 Uiso 1 1 calc R U
Cu2 Cu 0.67827(4) 0.49769(3) 0.31910(2) 0.05510(16) Uani 1 1 d . .
O21 O 0.6313(2) 0.61009(15) 0.31467(13) 0.0595(7) Uani 1 1 d . .
O22 O 0.6331(2) 0.56131(16) 0.47266(13) 0.0635(7) Uani 1 1 d . .
O23 O 0.5468(3) 0.85733(18) 0.70444(17) 0.0907(10) Uani 1 1 d . .
O24 O 0.5395(2) 0.40735(15) 0.28774(13) 0.0619(7) Uani 1 1 d . .
O25 O 0.6462(2) 0.45092(17) 0.15070(14) 0.0635(7) Uani 1 1 d . .
O26 O 0.3575(3) 0.26551(19) -0.13733(18) 0.0925(10) Uani 1 1 d . .
N21 N 0.8336(2) 0.5712(2) 0.33493(15) 0.0527(8) Uani 1 1 d . .
N22 N 0.7471(3) 0.3984(2) 0.35025(15) 0.0567(8) Uani 1 1 d . .
C201 C 0.8751(4) 0.6595(3) 0.3275(2) 0.0635(11) Uani 1 1 d . .
H201 H 0.8290 0.6947 0.3127 0.076 Uiso 1 1 calc R U
C202 C 0.9853(4) 0.6998(3) 0.3413(2) 0.0738(12) Uani 1 1 d . .
H202 H 1.0112 0.7620 0.3372 0.089 Uiso 1 1 calc R U
C203 C 1.0554(4) 0.6513(3) 0.3605(2) 0.0738(12) Uani 1 1 d . .
H203 H 1.1291 0.6791 0.3686 0.089 Uiso 1 1 calc R U
C204 C 1.0149(4) 0.5562(3) 0.3683(2) 0.0662(11) Uani 1 1 d . .
C205 C 1.0807(4) 0.4996(4) 0.3903(2) 0.0852(14) Uani 1 1 d . .
H205 H 1.1552 0.5234 0.3996 0.102 Uiso 1 1 calc R U
C206 C 1.0359(4) 0.4105(4) 0.3979(2) 0.0882(16) Uani 1 1 d . .
H206 H 1.0806 0.3740 0.4123 0.106 Uiso 1 1 calc R U
C207 C 0.9227(4) 0.3717(3) 0.3842(2) 0.0678(12) Uani 1 1 d . .
C208 C 0.8686(5) 0.2799(3) 0.3939(2) 0.0817(15) Uani 1 1 d . .
H208 H 0.9078 0.2398 0.4095 0.098 Uiso 1 1 calc R U
C209 C 0.7604(5) 0.2525(3) 0.3802(2) 0.0817(14) Uani 1 1 d . .
H209 H 0.7254 0.1920 0.3844 0.098 Uiso 1 1 calc R U
C210 C 0.6987(4) 0.3125(3) 0.3596(2) 0.0681(12) Uani 1 1 d . .
H210 H 0.6239 0.2924 0.3525 0.082 Uiso 1 1 calc R U
C211 C 0.8569(3) 0.4266(3) 0.3635(2) 0.0567(10) Uani 1 1 d . .
C212 C 0.9041(3) 0.5215(3) 0.35465(19) 0.0564(10) Uani 1 1 d . .
C213 C 0.6170(3) 0.6707(2) 0.3892(2) 0.0514(9) Uani 1 1 d . .
C214 C 0.6145(3) 0.6493(2) 0.4755(2) 0.0513(9) Uani 1 1 d . .
C215 C 0.5941(3) 0.7117(2) 0.5519(2) 0.0588(10) Uani 1 1 d . .
H215 H 0.5887 0.6945 0.6068 0.071 Uiso 1 1 calc R U
C216 C 0.5812(3) 0.8016(2) 0.5482(2) 0.0593(10) Uani 1 1 d . .
C217 C 0.5883(3) 0.8243(2) 0.4655(2) 0.0637(11) Uani 1 1 d . .
H217 H 0.5818 0.8843 0.4624 0.076 Uiso 1 1 calc R U
C218 C 0.6046(3) 0.7611(2) 0.3882(2) 0.0591(10) Uani 1 1 d . .
H218 H 0.6077 0.7785 0.3333 0.071 Uiso 1 1 calc R U
C219 C 0.6398(3) 0.5352(2) 0.5570(2) 0.0681(11) Uani 1 1 d . .
H21A H 0.5737 0.5360 0.5844 0.102 Uiso 1 1 calc R U
H21B H 0.6986 0.5800 0.5982 0.102 Uiso 1 1 calc R U
H21C H 0.6516 0.4722 0.5450 0.102 Uiso 1 1 calc R U
C220 C 0.5585(4) 0.8684(3) 0.6290(3) 0.0744(12) Uani 1 1 d . .
H220 H 0.5522 0.9269 0.6213 0.089 Uiso 1 1 calc R U
C221 C 0.4900(3) 0.3767(2) 0.2044(2) 0.0565(10) Uani 1 1 d . .
C222 C 0.5421(3) 0.3975(2) 0.1280(2) 0.0543(9) Uani 1 1 d . .
C223 C 0.4903(3) 0.3636(2) 0.0403(2) 0.0578(10) Uani 1 1 d . .
H223 H 0.5250 0.3786 -0.0087 0.069 Uiso 1 1 calc R U
C224 C 0.3853(3) 0.3066(2) 0.0255(2) 0.0619(11) Uani 1 1 d . .
C225 C 0.3335(3) 0.2855(2) 0.0994(2) 0.0669(11) Uani 1 1 d . .
H225 H 0.2635 0.2473 0.0893 0.080 Uiso 1 1 calc R U
C226 C 0.3846(3) 0.3203(3) 0.1865(2) 0.0665(11) Uani 1 1 d . .
H226 H 0.3483 0.3061 0.2351 0.080 Uiso 1 1 calc R U
C227 C 0.6973(4) 0.4967(3) 0.0858(3) 0.0848(13) Uani 1 1 d . .
H22A H 0.6509 0.5307 0.0643 0.127 Uiso 1 1 calc R U
H22B H 0.7113 0.4493 0.0347 0.127 Uiso 1 1 calc R U
H22C H 0.7641 0.5408 0.1148 0.127 Uiso 1 1 calc R U
C228 C 0.3232(4) 0.2618(3) -0.0655(3) 0.0831(14) Uani 1 1 d . .
H228 H 0.2520 0.2282 -0.0673 0.100 Uiso 1 1 calc R U
O1W O 0.9270(3) 0.0874(2) 0.1284(2) 0.1342(14) Uani 1 1 d . .
H11W H 0.8907 0.1234 0.1135 0.201 Uiso 1 1 d R U
H12W H 0.9857 0.1231 0.1586 0.201 Uiso 1 1 d R U
O2W O 0.9055(3) 0.04731(19) 0.29807(17) 0.1016(10) Uani 1 1 d . .
H21W H 0.9321 0.0862 0.2710 0.152 Uiso 1 1 d R U
H22W H 0.9183 -0.0192 0.2598 0.152 Uiso 1 1 d R U
O3W O 0.0286(3) 0.2118(2) 0.8832(2) 0.1194(11) Uani 1 1 d . .
H31W H -0.0247 0.2368 0.8919 0.179 Uiso 1 1 d R U
H32W H 0.0856 0.2570 0.8952 0.179 Uiso 1 1 d R U
O4W O 0.1524(3) 0.15102(18) 0.74762(15) 0.1004(10) Uani 1 1 d . .
H41W H 0.1136 0.1333 0.6963 0.151 Uiso 1 1 d R U
H42W H 0.2179 0.1610 0.7368 0.151 Uiso 1 1 d R U
O5W O 0.3280(3) 0.6935(2) 0.40427(17) 0.1096(11) Uani 1 1 d . .
H51W H 0.3387 0.7434 0.3850 0.164 Uiso 1 1 d R U
H52W H 0.3757 0.7038 0.4489 0.164 Uiso 1 1 d R U
O6W O 0.0845(3) 0.0971(2) 0.9988(2) 0.1450(15) Uani 1 1 d . .
H61W H 0.1451 0.1379 1.0122 0.217 Uiso 1 1 d R U
H62W H 0.0747 0.0748 0.9407 0.217 Uiso 1 1 d R U

loop_
_atom_site_aniso_label
_atom_site_aniso_U_11
_atom_site_aniso_U_22
_atom_site_aniso_U_33
_atom_site_aniso_U_23
_atom_site_aniso_U_13
_atom_site_aniso_U_12
Cu1 0.0529(3) 0.0548(3) 0.0566(2) 0.01889(19) 0.0083(2) 0.0107(2)
O11 0.075(2) 0.0668(15) 0.0578(13) 0.0274(11) 0.0151(12) 0.0196(15)
O12 0.078(2) 0.0726(16) 0.0608(14) 0.0301(12) 0.0193(13) 0.0312(16)
O13 0.109(3) 0.131(3) 0.093(2) 0.0015(18) -0.0033(18) 0.064(3)
O14 0.0441(17) 0.0609(16) 0.0739(14) 0.0274(11) 0.0051(11) 0.0085(13)
O15 0.0413(18) 0.0628(16) 0.0926(16) 0.0291(12) 0.0086(13) 0.0127(14)
O16 0.078(3) 0.085(2) 0.151(3) 0.0514(18) 0.002(2) -0.001(2)
N11 0.053(2) 0.0401(15) 0.0561(15) 0.0174(13) -0.0015(15) 0.0100(15)
N12 0.056(2) 0.0518(17) 0.0513(15) 0.0153(13) 0.0107(15) 0.0093(16)
C101 0.065(3) 0.062(2) 0.060(2) 0.0216(17) 0.004(2) 0.018(2)
C102 0.070(3) 0.058(2) 0.074(2) 0.014(2) -0.014(2) 0.010(2)
C103 0.052(3) 0.057(2) 0.088(3) 0.022(2) 0.000(2) 0.004(2)
C104 0.048(3) 0.050(2) 0.081(2) 0.0241(18) 0.008(2) 0.009(2)
C105 0.059(3) 0.061(2) 0.095(3) 0.033(2) 0.026(2) 0.015(2)
C106 0.067(3) 0.069(3) 0.073(2) 0.026(2) 0.025(2) 0.018(2)
C107 0.060(3) 0.053(2) 0.060(2) 0.0217(17) 0.020(2) 0.015(2)
C108 0.082(4) 0.060(2) 0.053(2) 0.0130(17) 0.016(2) 0.017(2)
C109 0.071(3) 0.071(3) 0.057(2) 0.0073(19) 0.008(2) 0.013(2)
C110 0.065(3) 0.056(2) 0.057(2) 0.0090(17) 0.004(2) 0.010(2)
C111 0.050(3) 0.046(2) 0.059(2) 0.0141(16) 0.0118(19) 0.0136(19)
C112 0.052(3) 0.047(2) 0.059(2) 0.0199(17) 0.0140(19) 0.016(2)
C113 0.046(3) 0.061(2) 0.061(2) 0.0196(18) 0.0085(17) 0.003(2)
C114 0.053(3) 0.064(2) 0.055(2) 0.0211(18) 0.0109(17) 0.009(2)
C115 0.067(3) 0.060(2) 0.065(2) 0.0141(18) 0.0057(19) 0.021(2)
C116 0.057(3) 0.083(3) 0.060(2) 0.000(2) 0.0010(19) 0.020(2)
C117 0.066(3) 0.096(3) 0.052(2) 0.001(2) 0.011(2) 0.009(3)
C118 0.073(3) 0.081(3) 0.050(2) 0.0233(18) 0.0069(19) 0.008(2)
C119 0.094(4) 0.078(3) 0.073(2) 0.030(2) 0.015(2) 0.029(3)
C120 0.091(4) 0.121(4) 0.067(3) -0.009(3) -0.001(2) 0.042(3)
C121 0.050(3) 0.055(2) 0.0506(18) 0.0183(16) 0.0106(17) 0.012(2)
C122 0.049(3) 0.053(2) 0.0577(19) 0.0179(16) 0.0116(17) 0.007(2)
C123 0.053(3) 0.066(3) 0.077(2) 0.0258(19) 0.013(2) 0.015(2)
C124 0.066(3) 0.053(2) 0.073(2) 0.0168(18) 0.006(2) 0.005(2)
C125 0.055(3) 0.065(3) 0.078(2) 0.0208(19) 0.003(2) 0.000(2)
C126 0.051(3) 0.062(3) 0.071(2) 0.0240(18) 0.0053(19) 0.010(2)
C127 0.057(3) 0.084(3) 0.101(3) 0.031(2) 0.011(2) 0.014(3)
C128 0.074(4) 0.069(3) 0.107(3) 0.030(2) 0.008(3) 0.012(3)
Cu2 0.0512(3) 0.0575(3) 0.0571(2) 0.01602(19) 0.0053(2) 0.0139(2)
O21 0.067(2) 0.0628(14) 0.0539(12) 0.0178(11) 0.0068(11) 0.0247(14)
O22 0.080(2) 0.0646(16) 0.0573(13) 0.0260(11) 0.0141(12) 0.0287(15)
O23 0.119(3) 0.0741(18) 0.0711(16) 0.0106(15) 0.0365(17) 0.0142(18)
O24 0.0491(18) 0.0740(16) 0.0553(12) 0.0182(11) 0.0002(11) 0.0013(14)
O25 0.056(2) 0.0673(16) 0.0671(14) 0.0242(12) 0.0117(13) 0.0071(15)
O26 0.101(3) 0.091(2) 0.0851(18) 0.0290(16) 0.0013(18) 0.0179(19)
N21 0.044(2) 0.0563(19) 0.0562(15) 0.0138(13) 0.0027(13) 0.0116(17)
N22 0.068(3) 0.0513(19) 0.0518(15) 0.0150(13) 0.0042(15) 0.0164(18)
C201 0.063(3) 0.056(3) 0.075(2) 0.0237(18) 0.008(2) 0.015(2)
C202 0.071(4) 0.070(3) 0.069(2) 0.0130(19) 0.012(2) 0.002(3)
C203 0.047(3) 0.084(3) 0.074(2) 0.011(2) 0.012(2) -0.004(3)
C204 0.053(3) 0.092(3) 0.052(2) 0.0113(19) 0.0081(18) 0.024(3)
C205 0.068(4) 0.110(4) 0.077(3) 0.019(3) 0.005(2) 0.029(3)
C206 0.082(4) 0.128(4) 0.073(2) 0.024(3) 0.002(2) 0.067(4)
C207 0.074(4) 0.082(3) 0.054(2) 0.0123(19) 0.008(2) 0.039(3)
C208 0.109(5) 0.082(3) 0.065(2) 0.017(2) 0.000(3) 0.050(3)
C209 0.122(5) 0.060(3) 0.066(2) 0.0153(19) 0.008(3) 0.030(3)
C210 0.079(3) 0.066(3) 0.058(2) 0.0159(18) 0.0068(19) 0.015(3)
C211 0.055(3) 0.063(3) 0.0535(19) 0.0124(17) 0.0046(18) 0.022(2)
C212 0.045(3) 0.070(3) 0.0469(18) 0.0081(17) 0.0057(16) 0.008(2)
C213 0.046(3) 0.054(2) 0.054(2) 0.0165(17) 0.0051(16) 0.0113(19)
C214 0.047(3) 0.051(2) 0.058(2) 0.0190(17) 0.0080(16) 0.0127(19)
C215 0.055(3) 0.060(2) 0.062(2) 0.0219(18) 0.0088(18) 0.010(2)
C216 0.061(3) 0.053(2) 0.061(2) 0.0160(18) 0.0120(18) 0.005(2)
C217 0.066(3) 0.050(2) 0.075(2) 0.0188(19) 0.008(2) 0.009(2)
C218 0.065(3) 0.061(2) 0.058(2) 0.0260(18) 0.0073(18) 0.017(2)
C219 0.071(3) 0.069(2) 0.077(2) 0.0382(18) 0.010(2) 0.023(2)
C220 0.085(4) 0.047(2) 0.085(3) 0.008(2) 0.024(2) 0.011(2)
C221 0.058(3) 0.055(2) 0.058(2) 0.0161(17) 0.008(2) 0.017(2)
C222 0.046(3) 0.050(2) 0.066(2) 0.0122(17) 0.0030(19) 0.014(2)
C223 0.059(3) 0.059(2) 0.060(2) 0.0196(17) 0.0118(19) 0.019(2)
C224 0.059(3) 0.062(2) 0.058(2) 0.0100(18) -0.002(2) 0.012(2)
C225 0.048(3) 0.069(2) 0.076(2) 0.009(2) 0.003(2) 0.010(2)
C226 0.056(3) 0.079(3) 0.062(2) 0.0162(19) 0.016(2) 0.014(2)
C227 0.070(4) 0.098(3) 0.093(3) 0.048(2) 0.010(2) 0.008(3)
C228 0.088(4) 0.093(3) 0.081(3) 0.033(3) 0.021(3) 0.036(3)
O1W 0.160(4) 0.094(2) 0.161(3) 0.0532(19) 0.032(3) 0.033(3)
O2W 0.094(3) 0.095(2) 0.1158(19) 0.0346(16) -0.0024(18) 0.019(2)
O3W 0.082(3) 0.110(2) 0.182(3) 0.054(2) 0.018(2) 0.037(2)
O4W 0.105(3) 0.102(2) 0.0958(18) 0.0339(15) -0.0041(17) 0.025(2)
O5W 0.093(3) 0.138(3) 0.112(2) 0.0609(18) 0.0137(18) 0.028(2)
O6W 0.135(4) 0.155(3) 0.143(2) 0.044(2) -0.007(2) 0.031(3)

loop_
_atom_type_symbol
_atom_type_description
_atom_type_scat_dispersion_real
_atom_type_scat_dispersion_imag
_atom_type_scat_source
C C 0.0033 0.0016 'International Tables Vol C Tables 4.2.6.8 and 6.1.1.4'
H H 0.0000 0.0000 'International Tables Vol C Tables 4.2.6.8 and 6.1.1.4'
N N 0.0061 0.0033 'International Tables Vol C Tables 4.2.6.8 and 6.1.1.4'
O O 0.0106 0.0060 'International Tables Vol C Tables 4.2.6.8 and 6.1.1.4'
Cu Cu 0.3201 1.2651 'International Tables Vol C Tables 4.2.6.8 and 6.1.1.4'

loop_
_geom_angle_atom_site_label_1
_geom_angle_atom_site_label_2
_geom_angle_atom_site_label_3
_geom_angle
O14 Cu1 O11 94.92(10)
O14 Cu1 N11 171.98(10)
O11 Cu1 N11 92.59(11)
O14 Cu1 N12 92.33(11)
O11 Cu1 N12 170.52(10)
N11 Cu1 N12 80.51(11)
O14 Cu1 O12 90.50(10)
O11 Cu1 O12 75.95(9)
N11 Cu1 O12 94.05(10)
N12 Cu1 O12 97.92(9)
O14 Cu1 O15 75.16(9)
O11 Cu1 O15 88.76(9)
N11 Cu1 O15 102.24(10)
N12 Cu1 O15 99.01(9)
O12 Cu1 O15 158.17(9)
C113 O11 Cu1 120.3(2)
C114 O12 C119 117.6(3)
C114 O12 Cu1 107.98(19)
C119 O12 Cu1 133.92(19)
C121 O14 Cu1 120.5(2)
C122 O15 C127 119.0(3)
C122 O15 Cu1 105.5(2)
C127 O15 Cu1 133.3(2)
C101 N11 C112 117.1(3)
C101 N11 Cu1 128.8(3)
C112 N11 Cu1 114.0(2)
C110 N12 C111 119.3(3)
C110 N12 Cu1 127.4(3)
C111 N12 Cu1 113.3(2)
N11 C101 C102 122.5(3)
N11 C101 H101 118.7
C102 C101 H101 118.7
C103 C102 C101 120.0(3)
C103 C102 H102 120.0
C101 C102 H102 120.0
C102 C103 C104 119.2(4)
C102 C103 H103 120.4
C104 C103 H103 120.4
C112 C104 C103 117.0(4)
C112 C104 C105 119.0(3)
C103 C104 C105 123.9(4)
C106 C105 C104 120.0(4)
C106 C105 H105 120.0
C104 C105 H105 120.0
C105 C106 C107 122.2(4)
C105 C106 H106 118.9
C107 C106 H106 118.9
C111 C107 C106 118.8(3)
C111 C107 C108 115.6(4)
C106 C107 C108 125.6(4)
C109 C108 C107 119.9(3)
C109 C108 H108 120.0
C107 C108 H108 120.0
C108 C109 C110 121.2(3)
C108 C109 H109 119.4
C110 C109 H109 119.4
N12 C110 C109 120.3(4)
N12 C110 H110 119.8
C109 C110 H110 119.8
N12 C111 C107 123.7(3)
N12 C111 C112 117.4(3)
C107 C111 C112 118.9(4)
N11 C112 C104 124.1(3)
N11 C112 C111 114.8(3)
C104 C112 C111 121.1(3)
O11 C113 C118 121.8(3)
O11 C113 C114 122.2(3)
C118 C113 C114 116.0(3)
C115 C114 O12 124.3(3)
C115 C114 C113 122.2(3)
O12 C114 C113 113.5(3)
C114 C115 C116 120.1(4)
C114 C115 H115 119.9
C116 C115 H115 119.9
C117 C116 C115 118.8(3)
C117 C116 C120 121.0(4)
C115 C116 C120 120.2(4)
C116 C117 C118 121.4(3)
C116 C117 H117 119.3
C118 C117 H117 119.3
C117 C118 C113 121.4(4)
C117 C118 H118 119.3
C113 C118 H118 119.3
O12 C119 H11A 109.5
O12 C119 H11B 109.5
H11A C119 H11B 109.5
O12 C119 H11C 109.5
H11A C119 H11C 109.5
H11B C119 H11C 109.5
O13 C120 C116 126.4(4)
O13 C120 H120 116.8
C116 C120 H120 116.8
O14 C121 C126 120.5(3)
O14 C121 C122 121.4(4)
C126 C121 C122 118.2(3)
O15 C122 C123 123.7(4)
O15 C122 C121 115.4(3)
C123 C122 C121 120.9(4)
C122 C123 C124 119.8(4)
C122 C123 H123 120.1
C124 C123 H123 120.1
C123 C124 C125 119.8(4)
C123 C124 C128 119.4(4)
C125 C124 C128 120.8(4)
C126 C125 C124 120.4(4)
C126 C125 H125 119.8
C124 C125 H125 119.8
C125 C126 C121 121.0(4)
C125 C126 H126 119.5
C121 C126 H126 119.5
O15 C127 H12A 109.5
O15 C127 H12B 109.5
H12A C127 H12B 109.5
O15 C127 H12C 109.5
H12A C127 H12C 109.5
H12B C127 H12C 109.5
O16 C128 C124 125.9(5)
O16 C128 H128 117.0
C124 C128 H128 117.0
O21 Cu2 O24 97.70(11)
O21 Cu2 N21 90.96(11)
O24 Cu2 N21 168.53(10)
O21 Cu2 N22 167.18(9)
O24 Cu2 N22 91.39(12)
N21 Cu2 N22 81.34(13)
O21 Cu2 O22 74.73(8)
O24 Cu2 O22 90.91(9)
N21 Cu2 O22 98.66(9)
N22 Cu2 O22 96.19(9)
C213 O21 Cu2 121.5(2)
C214 O22 C219 118.2(2)
C214 O22 Cu2 106.62(17)
C219 O22 Cu2 134.2(2)
C221 O24 Cu2 122.9(2)
C222 O25 C227 118.7(3)
C201 N21 C212 117.2(3)
C201 N21 Cu2 129.0(3)
C212 N21 Cu2 113.7(3)
C210 N22 C211 118.3(4)
C210 N22 Cu2 128.3(3)
C211 N22 Cu2 113.4(3)
N21 C201 C202 121.5(4)
N21 C201 H201 119.3
C202 C201 H201 119.3
C203 C202 C201 121.7(4)
C203 C202 H202 119.2
C201 C202 H202 119.2
C202 C203 C204 118.9(4)
C202 C203 H203 120.5
C204 C203 H203 120.5
C212 C204 C205 120.2(4)
C212 C204 C203 115.9(4)
C205 C204 C203 123.8(5)
C206 C205 C204 120.2(5)
C206 C205 H205 119.9
C204 C205 H205 119.9
C205 C206 C207 121.7(5)
C205 C206 H206 119.2
C207 C206 H206 119.2
C211 C207 C208 115.7(4)
C211 C207 C206 118.9(4)
C208 C207 C206 125.4(5)
C209 C208 C207 119.2(4)
C209 C208 H208 120.4
C207 C208 H208 120.4
C208 C209 C210 121.9(5)
C208 C209 H209 119.1
C210 C209 H209 119.1
N22 C210 C209 120.2(4)
N22 C210 H210 119.9
C209 C210 H210 119.9
N22 C211 C207 124.7(4)
N22 C211 C212 115.5(4)
C207 C211 C212 119.8(4)
N21 C212 C204 124.7(4)
N21 C212 C211 116.1(4)
C204 C212 C211 119.2(4)
O21 C213 C218 121.3(3)
O21 C213 C214 122.2(3)
C218 C213 C214 116.5(3)
C215 C214 O22 125.2(3)
C215 C214 C213 121.4(3)
O22 C214 C213 113.4(3)
C214 C215 C216 120.6(3)
C214 C215 H215 119.7
C216 C215 H215 119.7
C217 C216 C215 118.2(3)
C217 C216 C220 120.7(4)
C215 C216 C220 121.1(3)
C218 C217 C216 121.6(3)
C218 C217 H217 119.2
C216 C217 H217 119.2
C217 C218 C213 121.6(3)
C217 C218 H218 119.2
C213 C218 H218 119.2
O22 C219 H21A 109.5
O22 C219 H21B 109.5
H21A C219 H21B 109.5
O22 C219 H21C 109.5
H21A C219 H21C 109.5
H21B C219 H21C 109.5
O23 C220 C216 128.1(4)
O23 C220 H220 115.9
C216 C220 H220 115.9
O24 C221 C226 121.1(3)
O24 C221 C222 121.6(4)
C226 C221 C222 117.3(3)
O25 C222 C223 124.8(4)
O25 C222 C221 113.9(3)
C223 C222 C221 121.3(4)
C222 C223 C224 119.5(3)
C222 C223 H223 120.3
C224 C223 H223 120.3
C225 C224 C223 119.9(3)
C225 C224 C228 115.4(4)
C223 C224 C228 124.7(4)
C226 C225 C224 120.6(4)
C226 C225 H225 119.7
C224 C225 H225 119.7
C225 C226 C221 121.5(4)
C225 C226 H226 119.2
C221 C226 H226 119.2
O25 C227 H22A 109.5
O25 C227 H22B 109.5
H22A C227 H22B 109.5
O25 C227 H22C 109.5
H22A C227 H22C 109.5
H22B C227 H22C 109.5
O26 C228 C224 124.9(5)
O26 C228 H228 117.6
C224 C228 H228 117.6
H11W O1W H12W 107.7
H21W O2W H22W 105.6
H31W O3W H32W 107.7
H41W O4W H42W 107.7
H51W O5W H52W 107.7
H61W O6W H62W 107.7

loop_
_geom_bond_atom_site_label_1
_geom_bond_atom_site_label_2
_geom_bond_distance
Cu1 O14 1.935(2)
Cu1 O11 1.943(2)
Cu1 N11 2.018(3)
Cu1 N12 2.025(3)
Cu1 O12 2.376(2)
Cu1 O15 2.419(2)
O11 C113 1.317(4)
O12 C114 1.379(3)
O12 C119 1.425(4)
O13 C120 1.212(5)
O14 C121 1.319(4)
O15 C122 1.369(4)
O15 C127 1.427(5)
O16 C128 1.224(5)
N11 C101 1.329(4)
N11 C112 1.366(4)
N12 C110 1.333(4)
N12 C111 1.342(4)
C101 C102 1.389(5)
C101 H101 0.9300
C102 C103 1.361(5)
C102 H102 0.9300
C103 C104 1.410(5)
C103 H103 0.9300
C104 C112 1.375(5)
C104 C105 1.443(5)
C105 C106 1.342(5)
C105 H105 0.9300
C106 C107 1.414(5)
C106 H106 0.9300
C107 C111 1.412(4)
C107 C108 1.415(5)
C108 C109 1.346(5)
C108 H108 0.9300
C109 C110 1.403(5)
C109 H109 0.9300
C110 H110 0.9300
C111 C112 1.423(4)
C113 C118 1.404(4)
C113 C114 1.424(5)
C114 C115 1.363(5)
C115 C116 1.403(5)
C115 H115 0.9300
C116 C117 1.374(5)
C116 C120 1.451(6)
C117 C118 1.379(6)
C117 H117 0.9300
C118 H118 0.9300
C119 H11A 0.9600
C119 H11B 0.9600
C119 H11C 0.9600
C120 H120 0.9300
C121 C126 1.398(5)
C121 C122 1.407(5)
C122 C123 1.390(5)
C123 C124 1.389(5)
C123 H123 0.9300
C124 C125 1.395(6)
C124 C128 1.454(5)
C125 C126 1.378(5)
C125 H125 0.9300
C126 H126 0.9300
C127 H12A 0.9600
C127 H12B 0.9600
C127 H12C 0.9600
C128 H128 0.9300
Cu2 O21 1.922(2)
Cu2 O24 1.927(2)
Cu2 N21 2.013(3)
Cu2 N22 2.027(3)
Cu2 O22 2.424(2)
O21 C213 1.303(3)
O22 C214 1.377(4)
O22 C219 1.428(3)
O23 C220 1.204(4)
O24 C221 1.307(4)
O25 C222 1.367(4)
O25 C227 1.431(4)
O26 C228 1.197(4)
N21 C201 1.338(4)
N21 C212 1.360(5)
N22 C210 1.335(4)
N22 C211 1.364(5)
C201 C202 1.386(6)
C201 H201 0.9300
C202 C203 1.339(6)
C202 H202 0.9300
C203 C204 1.431(5)
C203 H203 0.9300
C204 C212 1.383(5)
C204 C205 1.406(6)
C205 C206 1.357(6)
C205 H205 0.9300
C206 C207 1.419(6)
C206 H206 0.9300
C207 C211 1.380(5)
C207 C208 1.432(6)
C208 C209 1.344(6)
C208 H208 0.9300
C209 C210 1.402(6)
C209 H209 0.9300
C210 H210 0.9300
C211 C212 1.449(5)
C213 C218 1.398(4)
C213 C214 1.419(4)
C214 C215 1.363(4)
C215 C216 1.402(5)
C215 H215 0.9300
C216 C217 1.378(4)
C216 C220 1.454(5)
C217 C218 1.361(4)
C217 H217 0.9300
C218 H218 0.9300
C219 H21A 0.9600
C219 H21B 0.9600
C219 H21C 0.9600
C220 H220 0.9300
C221 C226 1.392(5)
C221 C222 1.423(5)
C222 C223 1.374(4)
C223 C224 1.392(5)
C223 H223 0.9300
C224 C225 1.389(5)
C224 C228 1.474(5)
C225 C226 1.363(4)
C225 H225 0.9300
C226 H226 0.9300
C227 H22A 0.9600
C227 H22B 0.9600
C227 H22C 0.9600
C228 H228 0.9300
O1W H11W 0.8499
O1W H12W 0.8501
O2W H21W 0.8126
O2W H22W 1.0671
O3W H31W 0.8499
O3W H32W 0.8501
O4W H41W 0.8502
O4W H42W 0.8499
O5W H51W 0.8496
O5W H52W 0.8500
O6W H61W 0.8502
O6W H62W 0.8498
